data_1537212
loop_
_publ_author_name
'Kyratsi, T.'
'Kanatzidis, M.G.'

_publ_section_title
;
 Synthesis, crystallographic studies and characterization of K2 Bi8 Se13-x
 Sx solid solutions
;
_journal_name_full 'Zeitschrift fuer Anorganische und Allgemeine Chemie'
_journal_page_first 2222
_journal_page_last 2228
_journal_volume 629
_journal_year 2003
_chemical_formula_sum 'Bi7.98 K2.03 S10.03 Se2.97'
_chemical_name_systematic 'K2.03 Bi7.98 Se2.97 S10.03'
_space_group_IT_number 11
_symmetry_space_group_name_Hall '-P 2yb'
_symmetry_space_group_name_H-M 'P 1 21/m 1'
_cell_angle_alpha 90
_cell_angle_beta 90.218
_cell_angle_gamma 90
_cell_formula_units_Z 2
_cell_length_a 16.998
_cell_length_b 4.0834
_cell_length_c 17.957
_cell_volume 1246.380
_citation_journal_id_ASTM ZAACAB
_cod_data_source_file Kyratsi_ZAACAB_2003_1102.cif
_cod_data_source_block Bi7.98K2.03S10.03Se2.97
_cod_original_cell_volume 1246.38
_cod_database_code 1537212

loop_
_symmetry_equiv_pos_as_xyz
x,y,z
-x,y+1/2,-z
-x,-y,-z
x,-y-1/2,z

loop_
_atom_site_label
_atom_site_type_symbol
_atom_site_fract_x
_atom_site_fract_y
_atom_site_fract_z
_atom_site_occupancy
_atom_site_U_iso_or_equiv
Bi13 Bi+3 0.9657 -0.25 0.8542 0.077 0.0
Se7 Se-2 0.1076 0.25 0.7248 0.1 0.0
S6 S-2 0.63009 -0.25 0.26544 0.768 0.0
Bi12 Bi+3 0.9707 -0.25 0.8244 0.154 0.0
K2 K+1 0.7493 -0.25 0.7648 0.723 0.0
Bi5 Bi+3 0.80513 -0.25 0.54451 1 0.0
S1 S-2 0.69229 -0.25 0.94182 0.758 0.0
S3 S-2 0.60205 0.25 0.77681 0.83 0.0
Bi6 Bi+3 0.48758 -0.25 0.74762 1 0.0
Se9 Se-2 0.51966 -0.25 0.59455 0.307 0.0
S8 S-2 0.8916 0.25 0.462 0.887 0.0
S11 S-2 0.92335 -0.25 0.6787 0.677 0.0
S9 S-2 0.51966 -0.25 0.59455 0.693 0.0
S7 S-2 0.1076 0.25 0.7248 0.9 0.0
Bi7 Bi+3 0.00837 0.25 0.61337 1 0.0
Se8 Se-2 0.8916 0.25 0.462 0.113 0.0
S2 S-2 0.77679 0.25 0.14773 0.591 0.0
Se1 Se-2 0.69229 -0.25 0.94182 0.242 0.0
Bi3 Bi+3 0.82767 0.25 0.97934 1 0.0
S4 S-2 0.54124 0.25 0.09383 0.812 0.0
S10 S-2 0.92631 -0.25 0.01135 0.533 0.0
Se6 Se-2 0.63009 -0.25 0.26544 0.232 0.0
K3 K+1 0.0203 -0.25 0.8433 0.765 0.0
Se5 Se-2 0.69114 -0.25 0.44245 0.141 0.0
Bi4 Bi+3 0.60676 0.25 0.52166 1 0.0
Se10 Se-2 0.92631 -0.25 0.01135 0.467 0.0
S5 S-2 0.69114 -0.25 0.44245 0.859 0.0
Se11 Se-2 0.92335 -0.25 0.6787 0.323 0.0
Se3 Se-2 0.60205 0.25 0.77681 0.17 0.0
Bi8 Bi+3 0.8005 0.25 0.3296 0.264 0.0
Bi1 Bi+3 0.58195 0.25 0.92216 1 0.0
Bi10 Bi+3 0.7724 -0.25 0.7982 0.154 0.0
Se2 Se-2 0.77679 0.25 0.14773 0.409 0.0
S12 S-2 0.72872 0.25 0.6238 0.766 0.0
Se13 Se-2 0.8691 0.25 0.8372 0.044 0.0
S13 S-2 0.8691 0.25 0.8372 0.956 0.0
Se12 Se-2 0.72872 0.25 0.6238 0.234 0.0
Se4 Se-2 0.54124 0.25 0.09383 0.188 0.0
K1 K+1 0.7661 0.25 0.3272 0.536 0.0
Bi11 Bi+3 0.7937 -0.25 0.7788 0.115 0.0
Bi9 Bi+3 0.8011 0.25 0.3094 0.221 0.0
Bi2 Bi+3 0.67178 -0.25 0.12367 1 0.0
